data_4340249
loop_
_publ_author_name
'Cotton, F. Albert'
'Donahue, James P.'
'Gruhn, Nadine E.'
'Lichtenberger, Dennis L.'
'Murillo, Carlos A.'
'Timmons, Daren J.'
'Van Dorn, Laura O.'
'Villagr\'an, Dino'
'Wang, Xiaoping'

_publ_section_title
;
 Facilitating access to the most easily ionized molecule: an improved
 synthesis of the key intermediate, W2(hpp)4Cl2, and related compounds.
;
_journal_issue 1
_journal_name_full 'Inorganic chemistry'
_journal_page_first 201
_journal_page_last 213
_journal_paper_doi 10.1021/ic0515709
_journal_volume 45
_journal_year 2006
_chemical_formula_moiety 'C30 H48 N12 O2 W2 , 2(C H2 Cl2)'
_chemical_formula_sum 'C32 H52 Cl4 N12 O2 W2'
_chemical_formula_weight 1146.36
_chemical_name_common ' W2(\m-hpp)2(\h-hpp)2(\m-CO)2,2CH2Cl2'
_chemical_name_systematic
; 
 ? 
;
_space_group_IT_number 2
_symmetry_cell_setting triclinic
_symmetry_space_group_name_Hall '-P 1'
_symmetry_space_group_name_H-M 'P -1'
_atom_sites_solution_hydrogens geom
_atom_sites_solution_primary direct
_atom_sites_solution_secondary difmap
_audit_creation_method SHELXL-97
_cell_angle_alpha 102.471(2)
_cell_angle_beta 101.692(2)
_cell_angle_gamma 114.904(2)
_cell_formula_units_Z 1
_cell_length_a 9.1469(9)
_cell_length_b 10.8208(10)
_cell_length_c 11.8963(12)
_cell_measurement_reflns_used 5649
_cell_measurement_temperature 213(2)
_cell_measurement_theta_max 27.507
_cell_measurement_theta_min 2.3535
_cell_volume 983.81(17)
_computing_cell_refinement SAINT
_computing_data_collection SMART
_computing_data_reduction SAINT
_computing_molecular_graphics 'SHELXTL V. 5.03 (Siemens, 1994)'
_computing_publication_material CIFTAB
_computing_structure_refinement 'SHELXL-97 (Sheldrick, 1997)'
_computing_structure_solution 'SHELXS-97 (Sheldrick, 1990)'
_diffrn_ambient_temperature 213(2)
_diffrn_measured_fraction_theta_full 0.963
_diffrn_measured_fraction_theta_max 0.963
_diffrn_measurement_device 'Bruker SMART 1000'
_diffrn_measurement_device_type 'area detector'
_diffrn_measurement_method 'omega scans'
_diffrn_radiation_monochromator graphite
_diffrn_radiation_source 'normal-focus sealed tube'
_diffrn_radiation_type MoK\a
_diffrn_radiation_wavelength 0.71073
_diffrn_reflns_av_R_equivalents 0.0193
_diffrn_reflns_av_sigmaI/netI 0.0337
_diffrn_reflns_limit_h_max 11
_diffrn_reflns_limit_h_min -11
_diffrn_reflns_limit_k_max 10
_diffrn_reflns_limit_k_min -14
_diffrn_reflns_limit_l_max 15
_diffrn_reflns_limit_l_min -15
_diffrn_reflns_number 6946
_diffrn_reflns_theta_full 27.51
_diffrn_reflns_theta_max 27.51
_diffrn_reflns_theta_min 2.21
_diffrn_standards_number 'none (area detector data)'
_exptl_absorpt_coefficient_mu 6.161
_exptl_absorpt_correction_T_max 0.4991
_exptl_absorpt_correction_T_min 0.2299
_exptl_absorpt_correction_type multi-scan
_exptl_crystal_colour 'dark red'
_exptl_crystal_density_diffrn 1.935
_exptl_crystal_density_method 'not measured'
_exptl_crystal_description needle
_exptl_crystal_F_000 560
_exptl_crystal_size_max 0.34
_exptl_crystal_size_mid 0.14
_exptl_crystal_size_min 0.13
_refine_diff_density_max 1.122
_refine_diff_density_min -1.938
_refine_diff_density_rms 0.165
_refine_ls_extinction_method none
_refine_ls_goodness_of_fit_ref 1.029
_refine_ls_hydrogen_treatment mixed
_refine_ls_matrix_type full
_refine_ls_number_parameters 327
_refine_ls_number_reflns 4344
_refine_ls_number_restraints 0
_refine_ls_restrained_S_all 1.029
_refine_ls_R_factor_all 0.0292
_refine_ls_R_factor_gt 0.0272
_refine_ls_shift/su_max 0.001
_refine_ls_shift/su_mean 0.000
_refine_ls_structure_factor_coef Fsqd
_refine_ls_weighting_details 'calc w=1/[\s^2^(Fo^2^)+(0.0495P)^2^+0.0000P] where P=(Fo^2^+2Fc^2^)/3'
_refine_ls_weighting_scheme calc
_refine_ls_wR_factor_gt 0.0682
_refine_ls_wR_factor_ref 0.0700
_reflns_number_gt 4076
_reflns_number_total 4344
_reflns_threshold_expression I>2sigma(I)
_cod_data_source_file ic0515709si20050914_104451.cif
_cod_data_source_block cmpd2TwoCH2Cl2
_cod_depositor_comments
;
The following automatic conversions were performed:

'_geom_bond_publ_flag' value 'Y' changed to 'y' according to
/usr/data/users/saulius/automatic-downloads/retrospective/ACS/lib/dictionaries/cif_core.dic
dictionary named 'cif_core.dic' version 2.4.2 from 2011-04-26 (25
times).

'_geom_bond_publ_flag' value 'N' changed to 'n' according to
/usr/data/users/saulius/automatic-downloads/retrospective/ACS/lib/dictionaries/cif_core.dic
dictionary named 'cif_core.dic' version 2.4.2 from 2011-04-26 (12
times).

'_geom_angle_publ_flag' value 'Y' changed to 'y' according
to
/usr/data/users/saulius/automatic-downloads/retrospective/ACS/lib/dictionaries/cif_core.dic
dictionary named 'cif_core.dic' version 2.4.2 from 2011-04-26 (55
times).

'_geom_angle_publ_flag' value 'N' changed to 'n' according
to
/usr/data/users/saulius/automatic-downloads/retrospective/ACS/lib/dictionaries/cif_core.dic
dictionary named 'cif_core.dic' version 2.4.2 from 2011-04-26 (19
times).

Automatic conversion script
Id: cif_fix_values 2281 2013-09-26 08:29:07Z andrius 
;
_cod_database_code 4340249

loop_
_symmetry_equiv_pos_as_xyz
'x, y, z'
'-x, -y, -z'

loop_
_atom_site_label
_atom_site_type_symbol
_atom_site_fract_x
_atom_site_fract_y
_atom_site_fract_z
_atom_site_U_iso_or_equiv
_atom_site_adp_type
_atom_site_occupancy
_atom_site_symmetry_multiplicity
_atom_site_calc_flag
_atom_site_refinement_flags
_atom_site_disorder_assembly
_atom_site_disorder_group
W1 W 0.577931(15) 0.614343(14) 0.087459(12) 0.01856(7) Uani 1 1 d . . .
Cl1 Cl 0.70456(19) 0.49099(19) 0.49534(14) 0.0604(4) Uani 1 1 d . . .
Cl2 Cl 0.5605(3) 0.2178(2) 0.2988(2) 0.0945(6) Uani 1 1 d . . .
O1 O 0.2944(3) 0.3629(3) 0.1331(3) 0.0307(6) Uani 1 1 d . . .
N1 N 0.7656(4) 0.5522(4) 0.1455(3) 0.0222(6) Uani 1 1 d . . .
N2 N 0.6006(4) 0.3253(4) -0.0079(3) 0.0225(6) Uani 1 1 d . . .
N3 N 0.8730(4) 0.3842(4) 0.1128(4) 0.0298(8) Uani 1 1 d . . .
N4 N 0.6386(4) 0.7537(4) 0.2687(3) 0.0284(7) Uani 1 1 d . B .
N5 N 0.7835(4) 0.8376(4) 0.1501(3) 0.0256(7) Uani 1 1 d . . .
N6 N 0.8389(5) 1.0056(4) 0.3400(4) 0.0386(9) Uani 1 1 d . B .
C1 C 0.3964(4) 0.4470(4) 0.1018(3) 0.0211(7) Uani 1 1 d . . .
C2 C 0.7480(5) 0.4236(5) 0.0843(4) 0.0224(8) Uani 1 1 d . . .
C3 C 0.9278(5) 0.6558(5) 0.2457(4) 0.0309(9) Uani 1 1 d . . .
H3A H 1.008(6) 0.726(5) 0.211(4) 0.030(12) Uiso 1 1 d . . .
H3B H 0.901(7) 0.724(7) 0.307(6) 0.059(18) Uiso 1 1 d . . .
C4 C 1.0105(6) 0.5819(6) 0.3071(4) 0.0386(11) Uani 1 1 d . . .
H4A H 1.123(8) 0.655(8) 0.360(6) 0.07(2) Uiso 1 1 d . . .
H4B H 0.935(8) 0.538(8) 0.357(6) 0.08(2) Uiso 1 1 d . . .
C5 C 1.0345(6) 0.4828(6) 0.2123(5) 0.0366(10) Uani 1 1 d . . .
H5A H 1.127(7) 0.537(7) 0.176(5) 0.049(16) Uiso 1 1 d . . .
H5B H 1.076(7) 0.424(6) 0.242(5) 0.048(16) Uiso 1 1 d . . .
C6 C 0.8928(6) 0.2861(5) 0.0187(5) 0.0344(10) Uani 1 1 d . . .
H6B H 0.942(6) 0.241(6) 0.055(5) 0.032(13) Uiso 1 1 d . . .
H6A H 0.989(8) 0.345(7) -0.010(6) 0.058(18) Uiso 1 1 d . . .
C7 C 0.7284(6) 0.1837(6) -0.0879(5) 0.0364(10) Uani 1 1 d . . .
H7A H 0.723(5) 0.212(5) -0.156(4) 0.027(11) Uiso 1 1 d . . .
H7B H 0.729(6) 0.094(6) -0.113(5) 0.036(14) Uiso 1 1 d . . .
C8 C 0.5808(5) 0.1797(5) -0.0462(4) 0.0285(8) Uani 1 1 d . . .
H8A H 0.472(7) 0.116(6) -0.111(5) 0.045(15) Uiso 1 1 d . . .
H8B H 0.588(5) 0.148(5) 0.025(4) 0.021(10) Uiso 1 1 d . . .
C9 C 0.7561(5) 0.8701(5) 0.2557(4) 0.0256(8) Uani 1 1 d . . .
C10 C 0.8995(6) 0.9498(5) 0.1145(5) 0.0354(10) Uani 1 1 d . . .
H10A H 0.835(6) 0.981(5) 0.059(4) 0.036(13) Uiso 1 1 d . . .
H10B H 0.950(7) 0.912(7) 0.070(6) 0.049(17) Uiso 1 1 d . . .
C11 C 1.0381(6) 1.0744(6) 0.2272(6) 0.0492(13) Uani 1 1 d . . .
H11B H 1.117(7) 1.028(7) 0.259(6) 0.062(17) Uiso 1 1 d . . .
H11A H 1.104(8) 1.147(7) 0.208(5) 0.054(17) Uiso 1 1 d . . .
C12 C 0.9613(8) 1.1271(6) 0.3146(6) 0.0561(15) Uani 1 1 d . . .
H12A H 0.916(8) 1.171(8) 0.277(6) 0.07(2) Uiso 1 1 d . . .
H12B H 1.054(8) 1.200(7) 0.403(6) 0.067(18) Uiso 1 1 d . . .
C13 C 0.7913(8) 1.0324(6) 0.4485(5) 0.0519(14) Uani 1 1 d . . .
H13A H 0.7967 1.1273 0.4685 0.062 Uiso 1 1 calc R A 1
H13B H 0.8727 1.0342 0.5174 0.062 Uiso 1 1 calc R A 1
C14A C 0.6139(10) 0.9174(8) 0.4294(6) 0.0510(18) Uani 0.804(11) 1 d P B 1
H14A H 0.5936 0.9279 0.5079 0.061 Uiso 0.804(11) 1 calc PR B 1
H14B H 0.5307 0.9313 0.3749 0.061 Uiso 0.804(11) 1 calc PR B 1
C14B C 0.700(4) 0.902(3) 0.474(3) 0.0510(18) Uani 0.196(11) 1 d P B 2
H14C H 0.6322 0.9209 0.5232 0.061 Uiso 0.196(11) 1 calc PR B 2
H14D H 0.7845 0.8877 0.5260 0.061 Uiso 0.196(11) 1 calc PR B 2
C15 C 0.5867(7) 0.7677(6) 0.3759(5) 0.0438(11) Uani 1 1 d . . .
H15A H 0.468(7) 0.700(7) 0.344(5) 0.053(16) Uiso 1 1 d . . .
H15B H 0.657(7) 0.736(7) 0.434(6) 0.066(18) Uiso 1 1 d . . .
C16 C 0.5667(7) 0.3854(8) 0.3444(5) 0.0546(15) Uani 1 1 d . . .
H16A H 0.446(7) 0.375(6) 0.348(5) 0.054(15) Uiso 1 1 d . . .
H16B H 0.600(11) 0.437(10) 0.297(8) 0.12(3) Uiso 1 1 d . . .

loop_
_atom_site_aniso_label
_atom_site_aniso_U_11
_atom_site_aniso_U_22
_atom_site_aniso_U_33
_atom_site_aniso_U_23
_atom_site_aniso_U_13
_atom_site_aniso_U_12
W1 0.01796(9) 0.01527(10) 0.02034(10) 0.00294(6) 0.00520(6) 0.00823(7)
Cl1 0.0545(7) 0.0632(10) 0.0478(8) 0.0196(7) 0.0050(6) 0.0199(7)
Cl2 0.1117(16) 0.0629(13) 0.0930(15) 0.0134(11) 0.0353(13) 0.0345(12)
O1 0.0271(13) 0.0307(17) 0.0302(15) 0.0099(13) 0.0103(12) 0.0103(13)
N1 0.0200(13) 0.0192(17) 0.0211(15) 0.0020(13) 0.0023(12) 0.0084(13)
N2 0.0218(14) 0.0173(16) 0.0245(16) 0.0020(13) 0.0046(13) 0.0098(13)
N3 0.0263(16) 0.030(2) 0.0312(19) 0.0023(16) 0.0018(14) 0.0192(16)
N4 0.0308(16) 0.0263(19) 0.0242(17) 0.0029(14) 0.0104(14) 0.0125(15)
N5 0.0237(14) 0.0180(17) 0.0325(18) 0.0039(14) 0.0113(14) 0.0092(13)
N6 0.045(2) 0.0234(19) 0.035(2) 0.0014(16) 0.0063(17) 0.0124(17)
C1 0.0193(15) 0.0229(19) 0.0191(17) 0.0052(15) 0.0052(13) 0.0101(15)
C2 0.0205(16) 0.023(2) 0.0218(18) 0.0051(16) 0.0053(14) 0.0113(16)
C3 0.0250(18) 0.026(2) 0.032(2) -0.0004(18) -0.0009(17) 0.0128(17)
C4 0.034(2) 0.044(3) 0.031(2) 0.002(2) -0.0013(19) 0.023(2)
C5 0.030(2) 0.035(3) 0.036(2) 0.000(2) -0.0033(19) 0.019(2)
C6 0.030(2) 0.034(2) 0.040(3) 0.003(2) 0.0051(19) 0.023(2)
C7 0.034(2) 0.035(3) 0.036(2) -0.002(2) 0.0070(19) 0.022(2)
C8 0.0265(18) 0.019(2) 0.032(2) 0.0020(17) 0.0044(17) 0.0103(16)
C9 0.0217(16) 0.022(2) 0.0237(19) -0.0003(16) 0.0000(15) 0.0099(16)
C10 0.035(2) 0.025(2) 0.045(3) 0.014(2) 0.017(2) 0.0116(19)
C11 0.036(2) 0.030(3) 0.064(4) 0.014(3) 0.010(2) 0.004(2)
C12 0.057(3) 0.019(2) 0.060(4) 0.001(2) 0.007(3) 0.002(2)
C13 0.074(4) 0.037(3) 0.034(3) -0.006(2) 0.010(3) 0.030(3)
C14A 0.069(4) 0.055(4) 0.037(4) 0.004(3) 0.023(3) 0.040(4)
C14B 0.069(4) 0.055(4) 0.037(4) 0.004(3) 0.023(3) 0.040(4)
C15 0.058(3) 0.042(3) 0.033(2) 0.008(2) 0.022(2) 0.024(3)
C16 0.046(3) 0.066(4) 0.045(3) 0.026(3) 0.004(2) 0.023(3)

loop_
_atom_type_symbol
_atom_type_description
_atom_type_scat_dispersion_real
_atom_type_scat_dispersion_imag
_atom_type_scat_source
C C 0.0033 0.0016 'International Tables Vol C Tables 4.2.6.8 and 6.1.1.4'
H H 0.0000 0.0000 'International Tables Vol C Tables 4.2.6.8 and 6.1.1.4'
N N 0.0061 0.0033 'International Tables Vol C Tables 4.2.6.8 and 6.1.1.4'
O O 0.0106 0.0060 'International Tables Vol C Tables 4.2.6.8 and 6.1.1.4'
Cl Cl 0.1484 0.1585 'International Tables Vol C Tables 4.2.6.8 and 6.1.1.4'
W W -0.8490 6.8722 'International Tables Vol C Tables 4.2.6.8 and 6.1.1.4'

loop_
_geom_angle_atom_site_label_1
_geom_angle_atom_site_label_2
_geom_angle_atom_site_label_3
_geom_angle
_geom_angle_site_symmetry_1
_geom_angle_site_symmetry_3
_geom_angle_publ_flag
C1 W1 N2 91.08(14) . 2_665 y
C1 W1 N1 92.86(14) . . y
N2 W1 N1 172.36(12) 2_665 . y
C1 W1 N4 94.31(15) . . y
N2 W1 N4 93.17(13) 2_665 . y
N1 W1 N4 93.05(13) . . y
C1 W1 N5 155.50(15) . . y
N2 W1 N5 90.70(13) 2_665 . y
N1 W1 N5 88.42(12) . . y
N4 W1 N5 61.20(13) . . y
C1 W1 C1 109.34(11) . 2_665 y
N2 W1 C1 86.77(13) 2_665 2_665 y
N1 W1 C1 85.76(12) . 2_665 y
N4 W1 C1 156.35(14) . 2_665 y
N5 W1 C1 95.16(13) . 2_665 y
C1 W1 W1 61.31(11) . 2_665 y
N2 W1 W1 87.85(9) 2_665 2_665 y
N1 W1 W1 88.31(9) . 2_665 y
N4 W1 W1 155.62(10) . 2_665 y
N5 W1 W1 143.18(9) . 2_665 y
C1 W1 W1 48.03(9) 2_665 2_665 y
C1 W1 C9 124.89(14) . . y
N2 W1 C9 90.36(12) 2_665 . y
N1 W1 C9 92.74(12) . . y
N4 W1 C9 30.65(13) . . y
N5 W1 C9 30.66(13) . . y
C1 W1 C9 125.74(13) 2_665 . y
W1 W1 C9 173.60(9) 2_665 . y
C2 N1 C3 117.8(3) . . y
C2 N1 W1 121.2(2) . . y
C3 N1 W1 120.6(3) . . y
C2 N2 C8 113.8(3) . . y
C2 N2 W1 121.3(3) . 2_665 y
C8 N2 W1 124.9(2) . 2_665 y
C2 N3 C5 121.0(4) . . y
C2 N3 C6 121.0(4) . . y
C5 N3 C6 111.6(3) . . y
C9 N4 C15 120.1(4) . . y
C9 N4 W1 93.9(3) . . y
C15 N4 W1 145.1(3) . . y
C9 N5 C10 120.8(4) . . y
C9 N5 W1 92.7(2) . . y
C10 N5 W1 145.3(3) . . y
C9 N6 C13 119.9(4) . . y
C9 N6 C12 119.8(4) . . y
C13 N6 C12 119.9(4) . . y
O1 C1 W1 167.0(3) . . y
O1 C1 W1 122.4(3) . 2_665 y
W1 C1 W1 70.66(11) . 2_665 y
N1 C2 N2 119.5(3) . . y
N1 C2 N3 123.0(3) . . y
N2 C2 N3 117.5(4) . . y
N1 C3 C4 112.8(4) . . n
C5 C4 C3 108.8(4) . . n
N3 C5 C4 110.5(4) . . n
N3 C6 C7 113.3(4) . . n
C8 C7 C6 107.8(4) . . n
N2 C8 C7 109.9(3) . . n
N5 C9 N4 111.8(4) . . y
N5 C9 N6 124.0(4) . . y
N4 C9 N6 124.3(4) . . y
N5 C9 W1 56.6(2) . . n
N4 C9 W1 55.4(2) . . n
N6 C9 W1 175.5(3) . . n
N5 C10 C11 110.0(4) . . n
C12 C11 C10 111.0(4) . . n
N6 C12 C11 110.3(5) . . n
C14B C13 N6 112.9(11) . . n
N6 C13 C14A 111.2(5) . . n
C15 C14A C13 112.3(5) . . n
C13 C14B C15 120(2) . . n
C14B C15 N4 114.2(12) . . n
N4 C15 C14A 111.0(4) . . n
Cl2 C16 Cl1 111.6(3) . . n

loop_
_geom_bond_atom_site_label_1
_geom_bond_atom_site_label_2
_geom_bond_distance
_geom_bond_site_symmetry_2
_geom_bond_publ_flag
W1 C1 1.944(4) . y
W1 N2 2.128(3) 2_665 y
W1 N1 2.138(3) . y
W1 N4 2.153(4) . y
W1 N5 2.181(3) . y
W1 C1 2.294(4) 2_665 y
W1 W1 2.4675(3) 2_665 y
W1 C9 2.609(4) . y
Cl1 C16 1.761(6) . n
Cl2 C16 1.750(7) . n
O1 C1 1.188(5) . y
N1 C2 1.349(5) . y
N1 C3 1.478(5) . y
N2 C2 1.357(5) . y
N2 C8 1.463(5) . y
N2 W1 2.128(3) 2_665 y
N3 C2 1.385(5) . y
N3 C5 1.463(6) . y
N3 C6 1.464(6) . y
N4 C9 1.333(6) . y
N4 C15 1.449(6) . y
N5 C9 1.332(5) . y
N5 C10 1.449(5) . y
N6 C9 1.360(6) . y
N6 C13 1.453(7) . y
N6 C12 1.464(7) . y
C1 W1 2.294(4) 2_665 y
C3 C4 1.511(6) . n
C4 C5 1.499(7) . n
C6 C7 1.521(6) . n
C7 C8 1.517(6) . n
C10 C11 1.521(7) . n
C11 C12 1.509(9) . n
C13 C14B 1.44(3) . n
C13 C14A 1.504(10) . n
C14A C15 1.498(9) . n
C14B C15 1.44(3) . n
